data_7029043
loop_
_publ_author_name
'Weber, Lothar'
'Halama, Johannes'
'Hanke, Kenny'
'B\"ohling, Lena'
'Brockhinke, Andreas'
'Stammler, Hans-Georg'
'Neumann, Beate'
'Fox, Mark A.'

_publ_section_title
;
 On the ambiguity of 1,3,2-benzodiazaboroles as donor/acceptor
 functionalities in luminescent molecules.
;
_journal_issue 8
_journal_name_full 'Dalton transactions (Cambridge, England : 2003)'
_journal_page_first 3347
_journal_page_last 3363
_journal_paper_doi 10.1039/c3dt52836g
_journal_volume 43
_journal_year 2014
_chemical_formula_moiety 'C32 H20 B2 F10 N4 S'
_chemical_formula_sum 'C32 H20 B2 F10 N4 S'
_chemical_formula_weight 704.20
_chemical_name_systematic
; 
 ? 
;
_space_group_IT_number 2
_symmetry_cell_setting triclinic
_symmetry_space_group_name_Hall '-P 1'
_symmetry_space_group_name_H-M 'P -1'
_atom_sites_solution_hydrogens geom
_atom_sites_solution_primary direct
_atom_sites_solution_secondary difmap
_audit_creation_method SHELXL-97
_cell_angle_alpha 106.763(3)
_cell_angle_beta 106.383(3)
_cell_angle_gamma 107.713(3)
_cell_formula_units_Z 4
_cell_length_a 13.5530(8)
_cell_length_b 15.9823(10)
_cell_length_c 16.9069(10)
_cell_measurement_reflns_used 9259
_cell_measurement_temperature 100(2)
_cell_measurement_theta_max 30.668
_cell_measurement_theta_min 2.608
_cell_volume 3053.5(3)
_computing_cell_refinement 'APEX2 v2009.11-0 (Bruker AXS, 2009)'
_computing_data_collection 'APEX2 v2009.11-0 (Bruker AXS, 2009)'
_computing_data_reduction 'SAINT (Bruker AXS, 2009)'
_computing_molecular_graphics 'DIAMOND 2.1 (Crystal Impact, 2001)'
_computing_publication_material 'SHELXL-97 (Sheldrick, 2008)'
_computing_structure_refinement 'SHELXL-97 (Sheldrick, 2008)'
_computing_structure_solution 'SHELXS-97 (Sheldrick, 2008)'
_diffrn_ambient_temperature 100(2)
_diffrn_measured_fraction_theta_full 0.999
_diffrn_measured_fraction_theta_max 0.999
_diffrn_measurement_device 'Bruker KAPPA APEX II   '
_diffrn_measurement_device_type 'four three circle diffractometer'
_diffrn_measurement_method CCD
_diffrn_radiation_monochromator 'graphite monochromator  '
_diffrn_radiation_source 'fine focus sealed tube  '
_diffrn_radiation_type MoK\a
_diffrn_radiation_wavelength 0.71073
_diffrn_reflns_av_R_equivalents 0.0318
_diffrn_reflns_av_sigmaI/netI 0.0186
_diffrn_reflns_limit_h_max 17
_diffrn_reflns_limit_h_min -17
_diffrn_reflns_limit_k_max 20
_diffrn_reflns_limit_k_min -20
_diffrn_reflns_limit_l_max 21
_diffrn_reflns_limit_l_min -21
_diffrn_reflns_number 121751
_diffrn_reflns_theta_full 27.50
_diffrn_reflns_theta_max 27.50
_diffrn_reflns_theta_min 2.68
_exptl_absorpt_coefficient_mu 0.199
_exptl_absorpt_correction_T_max 0.9754
_exptl_absorpt_correction_T_min 0.9451
_exptl_absorpt_correction_type multi-scan
_exptl_absorpt_process_details 'SADABS-2008/1 - Bruker AXS area detector scaling and absorption correction'
_exptl_crystal_colour colourless
_exptl_crystal_density_diffrn 1.532
_exptl_crystal_density_method 'not measured'
_exptl_crystal_description fragment
_exptl_crystal_F_000 1424
_exptl_crystal_size_max 0.29
_exptl_crystal_size_mid 0.21
_exptl_crystal_size_min 0.13
_refine_diff_density_max 0.381
_refine_diff_density_min -0.307
_refine_diff_density_rms 0.045
_refine_ls_extinction_method none
_refine_ls_goodness_of_fit_ref 1.017
_refine_ls_hydrogen_treatment constr
_refine_ls_matrix_type full
_refine_ls_number_parameters 887
_refine_ls_number_reflns 14001
_refine_ls_number_restraints 0
_refine_ls_restrained_S_all 1.017
_refine_ls_R_factor_all 0.0449
_refine_ls_R_factor_gt 0.0335
_refine_ls_shift/su_max 0.001
_refine_ls_shift/su_mean 0.000
_refine_ls_structure_factor_coef Fsqd
_refine_ls_weighting_details 'calc w=1/[\s^2^(Fo^2^)+(0.0382P)^2^+1.8042P] where P=(Fo^2^+2Fc^2^)/3'
_refine_ls_weighting_scheme calc
_refine_ls_wR_factor_gt 0.0806
_refine_ls_wR_factor_ref 0.0882
_reflns_number_gt 11528
_reflns_number_total 14001
_reflns_threshold_expression >2sigma(I)
_cod_data_source_file c3dt52836g.txt
_cod_data_source_block compound13
_cod_depositor_comments
;
The following automatic conversions were performed:

'_symmetry_cell_setting' value 'Triclinic' changed to 'triclinic'
according to
/usr/data/users/saulius/automatic-downloads/current/RSC/lib/dictionaries/cif_core.dic
dictionary named 'cif_core.dic' version 2.4.2 from 2011-04-26.

Automatic conversion script
Id: cif_fix_values 2281 2013-09-26 08:29:07Z andrius 
;
_cod_database_code 7029043

loop_
_symmetry_equiv_pos_as_xyz
'x, y, z'
'-x, -y, -z'

loop_
_atom_site_label
_atom_site_type_symbol
_atom_site_fract_x
_atom_site_fract_y
_atom_site_fract_z
_atom_site_U_iso_or_equiv
_atom_site_adp_type
_atom_site_occupancy
_atom_site_symmetry_multiplicity
_atom_site_calc_flag
_atom_site_refinement_flags
S1 S 0.61753(3) 0.72111(3) 0.24118(2) 0.02041(8) Uani 1 1 d .
F1 F 0.88181(7) 0.86758(6) 0.34285(6) 0.02463(18) Uani 1 1 d .
F2 F 0.88204(8) 0.94194(7) 0.21914(7) 0.0329(2) Uani 1 1 d .
F3 F 0.87451(9) 0.83803(8) 0.05775(7) 0.0373(2) Uani 1 1 d .
F4 F 0.86085(8) 0.65756(7) 0.01894(6) 0.0336(2) Uani 1 1 d .
F5 F 0.85989(8) 0.58165(6) 0.14231(6) 0.02650(19) Uani 1 1 d .
F6 F 0.71929(8) 0.43233(7) 0.38119(6) 0.0307(2) Uani 1 1 d .
F7 F 0.61775(10) 0.37591(8) 0.48459(8) 0.0470(3) Uani 1 1 d .
F8 F 0.59329(10) 0.50604(10) 0.61151(8) 0.0530(3) Uani 1 1 d .
F9 F 0.67329(11) 0.69344(10) 0.63714(7) 0.0521(3) Uani 1 1 d .
F10 F 0.78134(10) 0.75117(7) 0.53760(7) 0.0382(2) Uani 1 1 d .
N1 N 0.41663(10) 0.79785(8) 0.16144(8) 0.0187(2) Uani 1 1 d .
N2 N 0.27308(10) 0.65395(9) 0.12629(8) 0.0189(2) Uani 1 1 d .
N3 N 0.86131(10) 0.68222(8) 0.30889(8) 0.0176(2) Uani 1 1 d .
N4 N 0.80799(10) 0.62262(9) 0.40434(8) 0.0185(2) Uani 1 1 d .
B1 B 0.39313(13) 0.71026(11) 0.17400(11) 0.0181(3) Uani 1 1 d .
B2 B 0.76916(13) 0.65525(12) 0.33589(11) 0.0187(3) Uani 1 1 d .
C1 C 0.31557(12) 0.79236(10) 0.10480(9) 0.0194(3) Uani 1 1 d .
C2 C 0.22757(12) 0.70461(10) 0.08383(10) 0.0198(3) Uani 1 1 d .
C3 C 0.11722(12) 0.67993(12) 0.02764(10) 0.0256(3) Uani 1 1 d .
H3 H 0.0574 0.6209 0.0137 0.031 Uiso 1 1 calc R
C4 C 0.09677(13) 0.74438(12) -0.00776(11) 0.0291(3) Uani 1 1 d .
H4 H 0.0218 0.7287 -0.0469 0.035 Uiso 1 1 calc R
C5 C 0.18352(13) 0.83111(12) 0.01296(11) 0.0273(3) Uani 1 1 d .
H5 H 0.1670 0.8738 -0.0121 0.033 Uiso 1 1 calc R
C6 C 0.29438(13) 0.85660(11) 0.06995(10) 0.0234(3) Uani 1 1 d .
H6 H 0.3537 0.9162 0.0845 0.028 Uiso 1 1 calc R
C7 C 0.52319(12) 0.88132(10) 0.19415(10) 0.0216(3) Uani 1 1 d .
H7A H 0.5780 0.8845 0.2492 0.026 Uiso 1 1 calc R
H7B H 0.5101 0.9404 0.2110 0.026 Uiso 1 1 calc R
C8 C 0.57421(13) 0.87848(12) 0.12455(11) 0.0278(3) Uani 1 1 d .
H8A H 0.5872 0.8200 0.1075 0.042 Uiso 1 1 calc R
H8B H 0.6464 0.9352 0.1504 0.042 Uiso 1 1 calc R
H8C H 0.5219 0.8784 0.0709 0.042 Uiso 1 1 calc R
C9 C 0.20267(12) 0.55699(10) 0.11174(10) 0.0228(3) Uani 1 1 d .
H9A H 0.2512 0.5225 0.1223 0.027 Uiso 1 1 calc R
H9B H 0.1471 0.5220 0.0480 0.027 Uiso 1 1 calc R
C10 C 0.13940(14) 0.55564(13) 0.17288(12) 0.0327(4) Uani 1 1 d .
H10A H 0.1939 0.5887 0.2362 0.049 Uiso 1 1 calc R
H10B H 0.0935 0.4888 0.1601 0.049 Uiso 1 1 calc R
H10C H 0.0900 0.5885 0.1619 0.049 Uiso 1 1 calc R
C11 C 0.47781(11) 0.67858(10) 0.22641(9) 0.0181(3) Uani 1 1 d .
C12 C 0.45937(12) 0.61476(11) 0.26587(11) 0.0234(3) Uani 1 1 d .
H12 H 0.3877 0.5824 0.2657 0.028 Uiso 1 1 calc R
C13 C 0.55585(12) 0.60143(11) 0.30668(11) 0.0244(3) Uani 1 1 d .
H13 H 0.5551 0.5592 0.3365 0.029 Uiso 1 1 calc R
C14 C 0.65141(12) 0.65482(10) 0.29970(10) 0.0191(3) Uani 1 1 d .
C15 C 0.95035(11) 0.66526(9) 0.35829(9) 0.0165(3) Uani 1 1 d .
C16 C 0.91726(11) 0.62899(10) 0.41693(9) 0.0170(3) Uani 1 1 d .
C17 C 0.98847(12) 0.60679(10) 0.47571(10) 0.0199(3) Uani 1 1 d .
H17 H 0.9662 0.5826 0.5161 0.024 Uiso 1 1 calc R
C18 C 1.09370(12) 0.62129(10) 0.47327(10) 0.0218(3) Uani 1 1 d .
H18 H 1.1445 0.6067 0.5127 0.026 Uiso 1 1 calc R
C19 C 1.12626(12) 0.65665(10) 0.41441(10) 0.0220(3) Uani 1 1 d .
H19 H 1.1986 0.6652 0.4140 0.026 Uiso 1 1 calc R
C20 C 1.05492(12) 0.67977(10) 0.35597(10) 0.0193(3) Uani 1 1 d .
H20 H 1.0774 0.7046 0.3160 0.023 Uiso 1 1 calc R
C21 C 0.86911(11) 0.72220(10) 0.24550(9) 0.0164(3) Uani 1 1 d .
C22 C 0.87632(11) 0.81458(10) 0.26332(9) 0.0184(3) Uani 1 1 d .
C23 C 0.87694(12) 0.85338(10) 0.20055(10) 0.0225(3) Uani 1 1 d .
C24 C 0.87327(13) 0.80071(11) 0.11889(10) 0.0243(3) Uani 1 1 d .
C25 C 0.86784(12) 0.70948(11) 0.09974(10) 0.0229(3) Uani 1 1 d .
C26 C 0.86620(11) 0.67091(10) 0.16275(10) 0.0188(3) Uani 1 1 d .
C27 C 0.75431(12) 0.59332(11) 0.45790(9) 0.0196(3) Uani 1 1 d .
C28 C 0.71115(12) 0.49786(11) 0.44546(10) 0.0230(3) Uani 1 1 d .
C29 C 0.65794(14) 0.46817(13) 0.49737(12) 0.0305(4) Uani 1 1 d .
C30 C 0.64579(14) 0.53448(15) 0.56153(12) 0.0348(4) Uani 1 1 d .
C31 C 0.68631(15) 0.62964(14) 0.57472(11) 0.0334(4) Uani 1 1 d .
C32 C 0.74135(14) 0.65871(12) 0.52365(10) 0.0264(3) Uani 1 1 d .
S2 S 0.67015(3) 0.18645(3) 0.33227(2) 0.01974(8) Uani 1 1 d .
F11 F 0.65106(7) 0.09831(6) 0.11958(6) 0.0274(2) Uani 1 1 d .
F12 F 0.84535(8) 0.08197(7) 0.18609(8) 0.0361(2) Uani 1 1 d .
F13 F 1.04170(8) 0.24221(8) 0.29541(7) 0.0346(2) Uani 1 1 d .
F14 F 1.04282(8) 0.41801(7) 0.32817(7) 0.0355(2) Uani 1 1 d .
F15 F 0.84577(8) 0.43530(6) 0.26769(6) 0.0290(2) Uani 1 1 d .
F16 F 0.36816(8) 0.38315(6) 0.20834(6) 0.0299(2) Uani 1 1 d .
F17 F 0.15441(8) 0.32634(7) 0.19552(7) 0.0334(2) Uani 1 1 d .
F18 F 0.01638(7) 0.13490(7) 0.12440(6) 0.0317(2) Uani 1 1 d .
F19 F 0.09517(7) 0.00301(7) 0.06765(7) 0.0297(2) Uani 1 1 d .
F20 F 0.30680(8) 0.06022(6) 0.07271(6) 0.0281(2) Uani 1 1 d .
N5 N 0.74916(10) 0.07488(9) 0.47805(8) 0.0196(2) Uani 1 1 d .
N6 N 0.66290(10) 0.14296(9) 0.55916(8) 0.0199(2) Uani 1 1 d .
N7 N 0.63696(10) 0.27271(9) 0.17036(8) 0.0189(2) Uani 1 1 d .
N8 N 0.45556(10) 0.25207(9) 0.14816(8) 0.0202(2) Uani 1 1 d .
B3 B 0.67424(13) 0.12143(11) 0.47498(11) 0.0187(3) Uani 1 1 d .
B4 B 0.54639(14) 0.23245(12) 0.19568(11) 0.0195(3) Uani 1 1 d .
C33 C 0.77825(12) 0.06547(11) 0.55984(10) 0.0229(3) Uani 1 1 d .
C34 C 0.72614(12) 0.10809(11) 0.60984(10) 0.0232(3) Uani 1 1 d .
C35 C 0.74088(14) 0.10939(13) 0.69494(11) 0.0314(4) Uani 1 1 d .
H35 H 0.7079 0.1402 0.7297 0.038 Uiso 1 1 calc R
C36 C 0.80539(15) 0.06428(15) 0.72767(12) 0.0405(5) Uani 1 1 d .
H36 H 0.8172 0.0647 0.7859 0.049 Uiso 1 1 calc R
C37 C 0.85276(15) 0.01878(14) 0.67674(13) 0.0408(5) Uani 1 1 d .
H37 H 0.8940 -0.0136 0.6998 0.049 Uiso 1 1 calc R
C38 C 0.84128(13) 0.01953(12) 0.59254(12) 0.0312(4) Uani 1 1 d .
H38 H 0.8755 -0.0105 0.5585 0.037 Uiso 1 1 calc R
C39 C 0.79224(12) 0.04021(11) 0.41171(10) 0.0231(3) Uani 1 1 d .
H39A H 0.7426 0.0324 0.3520 0.028 Uiso 1 1 calc R
H39B H 0.7893 -0.0238 0.4067 0.028 Uiso 1 1 calc R
C40 C 0.91323(13) 0.10768(12) 0.43565(11) 0.0295(3) Uani 1 1 d .
H40A H 0.9168 0.1713 0.4406 0.044 Uiso 1 1 calc R
H40B H 0.9375 0.0818 0.3883 0.044 Uiso 1 1 calc R
H40C H 0.9634 0.1135 0.4935 0.044 Uiso 1 1 calc R
C41 C 0.59878(13) 0.19169(11) 0.59257(10) 0.0235(3) Uani 1 1 d .
H41A H 0.5827 0.2299 0.5579 0.028 Uiso 1 1 calc R
H41B H 0.6454 0.2369 0.6567 0.028 Uiso 1 1 calc R
C42 C 0.48752(13) 0.12209(12) 0.58498(11) 0.0286(3) Uani 1 1 d .
H42A H 0.4410 0.0770 0.5217 0.043 Uiso 1 1 calc R
H42B H 0.4468 0.1582 0.6068 0.043 Uiso 1 1 calc R
H42C H 0.5031 0.0862 0.6216 0.043 Uiso 1 1 calc R
C43 C 0.60939(12) 0.14101(10) 0.39582(9) 0.0182(3) Uani 1 1 d .
C44 C 0.49791(13) 0.12704(12) 0.36521(11) 0.0268(3) Uani 1 1 d .
H44 H 0.4481 0.1020 0.3908 0.032 Uiso 1 1 calc R
C45 C 0.46408(13) 0.15305(13) 0.29266(11) 0.0282(3) Uani 1 1 d .
H45 H 0.3894 0.1473 0.2651 0.034 Uiso 1 1 calc R
C46 C 0.54837(12) 0.18749(10) 0.26501(10) 0.0197(3) Uani 1 1 d .
C47 C 0.60333(12) 0.31757(10) 0.11379(9) 0.0197(3) Uani 1 1 d .
C48 C 0.49261(12) 0.30472(10) 0.10019(10) 0.0205(3) Uani 1 1 d .
C49 C 0.43583(13) 0.34015(11) 0.04623(10) 0.0241(3) Uani 1 1 d .
H49 H 0.3601 0.3309 0.0368 0.029 Uiso 1 1 calc R
C50 C 0.49350(14) 0.38963(11) 0.00639(10) 0.0274(3) Uani 1 1 d .
H50 H 0.4565 0.4144 -0.0314 0.033 Uiso 1 1 calc R
C51 C 0.60446(14) 0.40372(11) 0.02077(10) 0.0270(3) Uani 1 1 d .
H51 H 0.6424 0.4391 -0.0064 0.032 Uiso 1 1 calc R
C52 C 0.66128(13) 0.36706(11) 0.07431(10) 0.0232(3) Uani 1 1 d .
H52 H 0.7368 0.3757 0.0833 0.028 Uiso 1 1 calc R
C53 C 0.74229(12) 0.26717(10) 0.19459(9) 0.0188(3) Uani 1 1 d .
C54 C 0.74617(12) 0.17801(10) 0.17209(10) 0.0205(3) Uani 1 1 d .
C55 C 0.84577(13) 0.16890(11) 0.20547(11) 0.0243(3) Uani 1 1 d .
C56 C 0.94504(13) 0.24987(12) 0.25979(10) 0.0249(3) Uani 1 1 d .
C57 C 0.94513(12) 0.33944(11) 0.27766(10) 0.0247(3) Uani 1 1 d .
C58 C 0.84452(13) 0.34781(10) 0.24612(10) 0.0216(3) Uani 1 1 d .
C59 C 0.34395(12) 0.22316(11) 0.14178(9) 0.0198(3) Uani 1 1 d .
C60 C 0.30160(13) 0.28919(11) 0.17156(10) 0.0221(3) Uani 1 1 d .
C61 C 0.19195(13) 0.26028(11) 0.16543(10) 0.0237(3) Uani 1 1 d .
C62 C 0.12243(12) 0.16383(12) 0.13044(10) 0.0233(3) Uani 1 1 d .
C63 C 0.16216(12) 0.09632(11) 0.10059(10) 0.0220(3) Uani 1 1 d .
C64 C 0.27107(12) 0.12661(11) 0.10461(10) 0.0206(3) Uani 1 1 d .

loop_
_atom_site_aniso_label
_atom_site_aniso_U_11
_atom_site_aniso_U_22
_atom_site_aniso_U_33
_atom_site_aniso_U_23
_atom_site_aniso_U_13
_atom_site_aniso_U_12
S1 0.01388(16) 0.02783(18) 0.02580(18) 0.01833(15) 0.00822(14) 0.00944(14)
F1 0.0282(5) 0.0231(4) 0.0237(4) 0.0074(4) 0.0118(4) 0.0130(4)
F2 0.0380(5) 0.0230(5) 0.0422(6) 0.0198(4) 0.0122(5) 0.0162(4)
F3 0.0430(6) 0.0437(6) 0.0298(5) 0.0282(5) 0.0124(4) 0.0138(5)
F4 0.0384(5) 0.0384(6) 0.0192(4) 0.0080(4) 0.0138(4) 0.0116(5)
F5 0.0307(5) 0.0182(4) 0.0300(5) 0.0075(4) 0.0131(4) 0.0108(4)
F6 0.0390(5) 0.0252(5) 0.0340(5) 0.0152(4) 0.0180(4) 0.0151(4)
F7 0.0497(7) 0.0414(6) 0.0559(7) 0.0351(6) 0.0251(6) 0.0090(5)
F8 0.0487(7) 0.0875(10) 0.0450(6) 0.0445(7) 0.0339(6) 0.0261(7)
F9 0.0713(8) 0.0741(9) 0.0331(6) 0.0222(6) 0.0343(6) 0.0458(7)
F10 0.0531(7) 0.0299(5) 0.0333(5) 0.0108(4) 0.0187(5) 0.0206(5)
N1 0.0143(5) 0.0188(6) 0.0209(6) 0.0085(5) 0.0042(5) 0.0066(5)
N2 0.0144(5) 0.0188(6) 0.0224(6) 0.0091(5) 0.0059(5) 0.0066(5)
N3 0.0152(5) 0.0212(6) 0.0205(6) 0.0127(5) 0.0072(5) 0.0088(5)
N4 0.0156(5) 0.0234(6) 0.0209(6) 0.0134(5) 0.0080(5) 0.0091(5)
B1 0.0159(7) 0.0194(7) 0.0196(7) 0.0079(6) 0.0076(6) 0.0076(6)
B2 0.0181(7) 0.0197(7) 0.0202(7) 0.0101(6) 0.0080(6) 0.0080(6)
C1 0.0178(7) 0.0208(7) 0.0182(7) 0.0065(5) 0.0058(5) 0.0092(6)
C2 0.0169(7) 0.0216(7) 0.0205(7) 0.0081(6) 0.0065(5) 0.0093(6)
C3 0.0160(7) 0.0276(8) 0.0274(8) 0.0095(6) 0.0045(6) 0.0078(6)
C4 0.0194(7) 0.0364(9) 0.0288(8) 0.0134(7) 0.0034(6) 0.0138(7)
C5 0.0272(8) 0.0312(8) 0.0285(8) 0.0154(7) 0.0084(7) 0.0181(7)
C6 0.0225(7) 0.0224(7) 0.0251(7) 0.0103(6) 0.0073(6) 0.0108(6)
C7 0.0171(7) 0.0164(7) 0.0256(7) 0.0088(6) 0.0035(6) 0.0044(6)
C8 0.0227(8) 0.0259(8) 0.0344(9) 0.0161(7) 0.0110(7) 0.0067(6)
C9 0.0168(7) 0.0190(7) 0.0271(7) 0.0087(6) 0.0059(6) 0.0040(6)
C10 0.0241(8) 0.0335(9) 0.0380(9) 0.0164(8) 0.0145(7) 0.0055(7)
C11 0.0133(6) 0.0195(7) 0.0204(7) 0.0082(5) 0.0062(5) 0.0063(5)
C12 0.0158(7) 0.0279(8) 0.0318(8) 0.0180(7) 0.0108(6) 0.0092(6)
C13 0.0190(7) 0.0291(8) 0.0329(8) 0.0218(7) 0.0110(6) 0.0107(6)
C14 0.0180(7) 0.0232(7) 0.0204(7) 0.0134(6) 0.0077(5) 0.0101(6)
C15 0.0155(6) 0.0145(6) 0.0177(6) 0.0071(5) 0.0041(5) 0.0060(5)
C16 0.0149(6) 0.0153(6) 0.0186(6) 0.0064(5) 0.0051(5) 0.0058(5)
C17 0.0194(7) 0.0188(7) 0.0201(7) 0.0098(6) 0.0049(6) 0.0074(6)
C18 0.0172(7) 0.0190(7) 0.0250(7) 0.0090(6) 0.0024(6) 0.0081(6)
C19 0.0148(6) 0.0186(7) 0.0300(8) 0.0086(6) 0.0067(6) 0.0072(5)
C20 0.0162(6) 0.0168(7) 0.0243(7) 0.0089(6) 0.0080(6) 0.0057(5)
C21 0.0115(6) 0.0196(7) 0.0197(6) 0.0114(5) 0.0057(5) 0.0057(5)
C22 0.0154(6) 0.0200(7) 0.0194(7) 0.0079(5) 0.0066(5) 0.0076(5)
C23 0.0196(7) 0.0188(7) 0.0292(8) 0.0136(6) 0.0059(6) 0.0083(6)
C24 0.0205(7) 0.0302(8) 0.0226(7) 0.0181(6) 0.0060(6) 0.0071(6)
C25 0.0187(7) 0.0281(8) 0.0171(7) 0.0077(6) 0.0066(6) 0.0061(6)
C26 0.0155(6) 0.0170(7) 0.0226(7) 0.0077(5) 0.0072(5) 0.0060(5)
C27 0.0173(7) 0.0279(7) 0.0182(7) 0.0142(6) 0.0072(5) 0.0108(6)
C28 0.0199(7) 0.0291(8) 0.0242(7) 0.0159(6) 0.0086(6) 0.0112(6)
C29 0.0260(8) 0.0373(9) 0.0336(9) 0.0251(8) 0.0121(7) 0.0101(7)
C30 0.0272(8) 0.0597(12) 0.0295(8) 0.0306(9) 0.0163(7) 0.0170(8)
C31 0.0350(9) 0.0536(11) 0.0206(8) 0.0158(8) 0.0148(7) 0.0258(9)
C32 0.0283(8) 0.0310(8) 0.0217(7) 0.0120(6) 0.0087(6) 0.0145(7)
S2 0.01569(16) 0.02662(18) 0.02075(17) 0.01394(14) 0.00824(13) 0.00886(14)
F11 0.0202(4) 0.0177(4) 0.0391(5) 0.0097(4) 0.0103(4) 0.0049(3)
F12 0.0308(5) 0.0288(5) 0.0627(7) 0.0268(5) 0.0223(5) 0.0191(4)
F13 0.0221(5) 0.0506(6) 0.0355(5) 0.0211(5) 0.0096(4) 0.0194(5)
F14 0.0194(5) 0.0336(5) 0.0323(5) 0.0008(4) 0.0057(4) 0.0010(4)
F15 0.0293(5) 0.0183(4) 0.0339(5) 0.0044(4) 0.0143(4) 0.0077(4)
F16 0.0295(5) 0.0207(4) 0.0330(5) 0.0055(4) 0.0108(4) 0.0097(4)
F17 0.0310(5) 0.0347(5) 0.0365(5) 0.0081(4) 0.0147(4) 0.0216(4)
F18 0.0175(4) 0.0423(6) 0.0330(5) 0.0118(4) 0.0098(4) 0.0132(4)
F19 0.0206(4) 0.0250(5) 0.0369(5) 0.0116(4) 0.0079(4) 0.0059(4)
F20 0.0261(5) 0.0231(4) 0.0390(5) 0.0121(4) 0.0146(4) 0.0143(4)
N5 0.0173(6) 0.0195(6) 0.0198(6) 0.0086(5) 0.0056(5) 0.0062(5)
N6 0.0188(6) 0.0199(6) 0.0190(6) 0.0086(5) 0.0077(5) 0.0048(5)
N7 0.0198(6) 0.0201(6) 0.0202(6) 0.0108(5) 0.0092(5) 0.0091(5)
N8 0.0193(6) 0.0228(6) 0.0217(6) 0.0123(5) 0.0084(5) 0.0099(5)
B3 0.0159(7) 0.0166(7) 0.0200(7) 0.0077(6) 0.0064(6) 0.0031(6)
B4 0.0189(7) 0.0193(8) 0.0201(7) 0.0081(6) 0.0080(6) 0.0078(6)
C33 0.0161(7) 0.0212(7) 0.0232(7) 0.0108(6) 0.0025(6) 0.0010(6)
C34 0.0177(7) 0.0215(7) 0.0206(7) 0.0091(6) 0.0033(6) -0.0001(6)
C35 0.0246(8) 0.0366(9) 0.0227(8) 0.0150(7) 0.0054(6) 0.0011(7)
C36 0.0269(9) 0.0535(12) 0.0306(9) 0.0283(9) 0.0019(7) 0.0026(8)
C37 0.0239(8) 0.0472(11) 0.0466(11) 0.0331(9) 0.0012(8) 0.0079(8)
C38 0.0195(7) 0.0310(9) 0.0387(9) 0.0195(7) 0.0044(7) 0.0070(7)
C39 0.0204(7) 0.0216(7) 0.0239(7) 0.0060(6) 0.0072(6) 0.0093(6)
C40 0.0222(8) 0.0325(9) 0.0284(8) 0.0071(7) 0.0112(6) 0.0090(7)
C41 0.0232(7) 0.0204(7) 0.0227(7) 0.0051(6) 0.0120(6) 0.0049(6)
C42 0.0234(8) 0.0285(8) 0.0263(8) 0.0067(7) 0.0131(6) 0.0031(6)
C43 0.0190(7) 0.0177(7) 0.0187(7) 0.0088(5) 0.0089(5) 0.0064(5)
C44 0.0196(7) 0.0380(9) 0.0300(8) 0.0218(7) 0.0129(6) 0.0111(7)
C45 0.0178(7) 0.0425(9) 0.0317(8) 0.0237(7) 0.0106(6) 0.0133(7)
C46 0.0161(6) 0.0229(7) 0.0208(7) 0.0107(6) 0.0063(5) 0.0083(6)
C47 0.0243(7) 0.0174(7) 0.0174(6) 0.0071(5) 0.0077(6) 0.0094(6)
C48 0.0241(7) 0.0177(7) 0.0198(7) 0.0082(6) 0.0089(6) 0.0086(6)
C49 0.0263(8) 0.0231(7) 0.0229(7) 0.0102(6) 0.0071(6) 0.0122(6)
C50 0.0370(9) 0.0237(8) 0.0227(7) 0.0123(6) 0.0092(7) 0.0144(7)
C51 0.0386(9) 0.0215(7) 0.0227(7) 0.0121(6) 0.0142(7) 0.0107(7)
C52 0.0273(8) 0.0203(7) 0.0221(7) 0.0085(6) 0.0116(6) 0.0087(6)
C53 0.0191(7) 0.0226(7) 0.0191(7) 0.0109(6) 0.0105(6) 0.0096(6)
C54 0.0181(7) 0.0195(7) 0.0241(7) 0.0106(6) 0.0098(6) 0.0055(6)
C55 0.0264(8) 0.0249(8) 0.0327(8) 0.0179(7) 0.0166(7) 0.0147(6)
C56 0.0193(7) 0.0370(9) 0.0248(7) 0.0170(7) 0.0106(6) 0.0141(7)
C57 0.0186(7) 0.0282(8) 0.0193(7) 0.0056(6) 0.0075(6) 0.0040(6)
C58 0.0244(7) 0.0204(7) 0.0207(7) 0.0074(6) 0.0120(6) 0.0085(6)
C59 0.0185(7) 0.0253(7) 0.0181(7) 0.0115(6) 0.0061(5) 0.0110(6)
C60 0.0231(7) 0.0216(7) 0.0182(7) 0.0070(6) 0.0052(6) 0.0095(6)
C61 0.0255(7) 0.0293(8) 0.0204(7) 0.0095(6) 0.0089(6) 0.0176(7)
C62 0.0159(7) 0.0344(8) 0.0196(7) 0.0117(6) 0.0059(6) 0.0115(6)
C63 0.0190(7) 0.0236(7) 0.0198(7) 0.0099(6) 0.0040(6) 0.0070(6)
C64 0.0211(7) 0.0240(7) 0.0217(7) 0.0116(6) 0.0087(6) 0.0135(6)

loop_
_atom_type_symbol
_atom_type_description
_atom_type_scat_dispersion_real
_atom_type_scat_dispersion_imag
_atom_type_scat_source
C C 0.0033 0.0016 'International Tables Vol C Tables 4.2.6.8 and 6.1.1.4'
H H 0.0000 0.0000 'International Tables Vol C Tables 4.2.6.8 and 6.1.1.4'
B B 0.0013 0.0007 'International Tables Vol C Tables 4.2.6.8 and 6.1.1.4'
N N 0.0061 0.0033 'International Tables Vol C Tables 4.2.6.8 and 6.1.1.4'
F F 0.0171 0.0103 'International Tables Vol C Tables 4.2.6.8 and 6.1.1.4'
S S 0.1246 0.1234 'International Tables Vol C Tables 4.2.6.8 and 6.1.1.4'

loop_
_geom_angle_atom_site_label_1
_geom_angle_atom_site_label_2
_geom_angle_atom_site_label_3
_geom_angle
C14 S1 C11 94.52(7)
C1 N1 B1 108.18(12)
C1 N1 C7 120.97(12)
B1 N1 C7 130.79(12)
C2 N2 B1 108.02(12)
C2 N2 C9 121.00(12)
B1 N2 C9 130.72(12)
C21 N3 C15 122.39(11)
C21 N3 B2 128.10(12)
C15 N3 B2 109.49(11)
C16 N4 C27 121.53(11)
C16 N4 B2 109.57(11)
C27 N4 B2 128.79(12)
N1 B1 N2 106.45(12)
N1 B1 C11 128.25(13)
N2 B1 C11 125.29(13)
N4 B2 N3 104.59(12)
N4 B2 C14 125.30(13)
N3 B2 C14 130.05(13)
C6 C1 N1 130.46(14)
C6 C1 C2 120.91(13)
N1 C1 C2 108.62(12)
C3 C2 N2 130.44(14)
C3 C2 C1 120.90(13)
N2 C2 C1 108.65(12)
C2 C3 C4 117.86(14)
C2 C3 H3 121.1
C4 C3 H3 121.1
C5 C4 C3 121.32(14)
C5 C4 H4 119.3
C3 C4 H4 119.3
C4 C5 C6 121.05(14)
C4 C5 H5 119.5
C6 C5 H5 119.5
C1 C6 C5 117.95(14)
C1 C6 H6 121.0
C5 C6 H6 121.0
N1 C7 C8 112.79(12)
N1 C7 H7A 109.0
C8 C7 H7A 109.0
N1 C7 H7B 109.0
C8 C7 H7B 109.0
H7A C7 H7B 107.8
C7 C8 H8A 109.5
C7 C8 H8B 109.5
H8A C8 H8B 109.5
C7 C8 H8C 109.5
H8A C8 H8C 109.5
H8B C8 H8C 109.5
N2 C9 C10 113.05(13)
N2 C9 H9A 109.0
C10 C9 H9A 109.0
N2 C9 H9B 109.0
C10 C9 H9B 109.0
H9A C9 H9B 107.8
C9 C10 H10A 109.5
C9 C10 H10B 109.5
H10A C10 H10B 109.5
C9 C10 H10C 109.5
H10A C10 H10C 109.5
H10B C10 H10C 109.5
C12 C11 B1 129.25(13)
C12 C11 S1 108.71(10)
B1 C11 S1 122.03(10)
C11 C12 C13 114.09(13)
C11 C12 H12 123.0
C13 C12 H12 123.0
C14 C13 C12 114.10(13)
C14 C13 H13 123.0
C12 C13 H13 123.0
C13 C14 B2 126.69(13)
C13 C14 S1 108.58(10)
B2 C14 S1 124.72(11)
C20 C15 C16 121.40(12)
C20 C15 N3 130.67(13)
C16 C15 N3 107.93(12)
C17 C16 C15 121.33(13)
C17 C16 N4 130.24(13)
C15 C16 N4 108.42(11)
C16 C17 C18 117.26(13)
C16 C17 H17 121.4
C18 C17 H17 121.4
C19 C18 C17 121.41(13)
C19 C18 H18 119.3
C17 C18 H18 119.3
C18 C19 C20 121.22(13)
C18 C19 H19 119.4
C20 C19 H19 119.4
C15 C20 C19 117.39(13)
C15 C20 H20 121.3
C19 C20 H20 121.3
C26 C21 C22 117.45(12)
C26 C21 N3 122.19(12)
C22 C21 N3 120.33(12)
F1 C22 C23 118.63(13)
F1 C22 C21 119.68(12)
C23 C22 C21 121.69(13)
F2 C23 C24 120.13(13)
F2 C23 C22 120.28(14)
C24 C23 C22 119.59(13)
F3 C24 C23 119.99(14)
F3 C24 C25 119.92(14)
C23 C24 C25 120.09(13)
F4 C25 C24 119.68(13)
F4 C25 C26 120.41(14)
C24 C25 C26 119.88(14)
F5 C26 C25 118.82(13)
F5 C26 C21 119.90(12)
C25 C26 C21 121.27(13)
C32 C27 C28 117.91(13)
C32 C27 N4 121.01(13)
C28 C27 N4 121.07(13)
F6 C28 C29 118.69(14)
F6 C28 C27 119.69(13)
C29 C28 C27 121.61(15)
F7 C29 C30 120.35(15)
F7 C29 C28 120.54(16)
C30 C29 C28 119.10(16)
F8 C30 C29 119.44(17)
F8 C30 C31 119.84(17)
C29 C30 C31 120.72(15)
F9 C31 C30 120.10(16)
F9 C31 C32 120.31(17)
C30 C31 C32 119.59(16)
F10 C32 C31 119.13(15)
F10 C32 C27 119.82(14)
C31 C32 C27 121.05(15)
C43 S2 C46 94.69(7)
C33 N5 B3 108.07(12)
C33 N5 C39 122.07(12)
B3 N5 C39 129.85(12)
C34 N6 B3 108.11(12)
C34 N6 C41 122.08(12)
B3 N6 C41 129.81(13)
C53 N7 C47 123.72(12)
C53 N7 B4 126.85(12)
C47 N7 B4 109.40(12)
C59 N8 C48 120.94(12)
C59 N8 B4 129.89(12)
C48 N8 B4 109.10(12)
N5 B3 N6 106.64(12)
N5 B3 C43 128.72(13)
N6 B3 C43 124.53(13)
N7 B4 N8 104.60(12)
N7 B4 C46 128.34(13)
N8 B4 C46 126.81(13)
C38 C33 N5 130.76(15)
C38 C33 C34 120.67(15)
N5 C33 C34 108.49(13)
C35 C34 N6 130.41(15)
C35 C34 C33 120.95(15)
N6 C34 C33 108.64(12)
C34 C35 C36 117.94(17)
C34 C35 H35 121.0
C36 C35 H35 121.0
C37 C36 C35 121.04(16)
C37 C36 H36 119.5
C35 C36 H36 119.5
C36 C37 C38 121.44(17)
C36 C37 H37 119.3
C38 C37 H37 119.3
C33 C38 C37 117.88(17)
C33 C38 H38 121.1
C37 C38 H38 121.1
N5 C39 C40 112.78(12)
N5 C39 H39A 109.0
C40 C39 H39A 109.0
N5 C39 H39B 109.0
C40 C39 H39B 109.0
H39A C39 H39B 107.8
C39 C40 H40A 109.5
C39 C40 H40B 109.5
H40A C40 H40B 109.5
C39 C40 H40C 109.5
H40A C40 H40C 109.5
H40B C40 H40C 109.5
N6 C41 C42 112.68(13)
N6 C41 H41A 109.1
C42 C41 H41A 109.1
N6 C41 H41B 109.1
C42 C41 H41B 109.1
H41A C41 H41B 107.8
C41 C42 H42A 109.5
C41 C42 H42B 109.5
H42A C42 H42B 109.5
C41 C42 H42C 109.5
H42A C42 H42C 109.5
H42B C42 H42C 109.5
C44 C43 B3 127.47(13)
C44 C43 S2 108.78(11)
B3 C43 S2 123.75(10)
C43 C44 C45 114.05(13)
C43 C44 H44 123.0
C45 C44 H44 123.0
C46 C45 C44 114.28(13)
C46 C45 H45 122.9
C44 C45 H45 122.9
C45 C46 B4 128.70(13)
C45 C46 S2 108.20(11)
B4 C46 S2 122.69(11)
C52 C47 C48 121.18(13)
C52 C47 N7 130.63(14)
C48 C47 N7 108.19(12)
C49 C48 C47 121.52(14)
C49 C48 N8 129.82(14)
C47 C48 N8 108.66(12)
C48 C49 C50 117.50(14)
C48 C49 H49 121.3
C50 C49 H49 121.3
C49 C50 C51 121.16(14)
C49 C50 H50 119.4
C51 C50 H50 119.4
C50 C51 C52 121.34(14)
C50 C51 H51 119.3
C52 C51 H51 119.3
C47 C52 C51 117.29(14)
C47 C52 H52 121.4
C51 C52 H52 121.4
C54 C53 C58 117.22(13)
C54 C53 N7 119.85(13)
C58 C53 N7 122.78(13)
F11 C54 C55 118.51(13)
F11 C54 C53 119.75(13)
C55 C54 C53 121.69(14)
F12 C55 C56 120.22(14)
F12 C55 C54 120.05(14)
C56 C55 C54 119.72(14)
F13 C56 C55 120.47(14)
F13 C56 C57 119.74(14)
C55 C56 C57 119.80(14)
F14 C57 C56 119.47(14)
F14 C57 C58 120.52(14)
C56 C57 C58 119.98(14)
F15 C58 C57 119.04(13)
F15 C58 C53 119.62(13)
C57 C58 C53 121.32(14)
C64 C59 C60 117.18(13)
C64 C59 N8 120.88(13)
C60 C59 N8 121.94(13)
F16 C60 C61 118.56(13)
F16 C60 C59 119.79(13)
C61 C60 C59 121.65(14)
F17 C61 C62 120.27(14)
F17 C61 C60 119.84(14)
C62 C61 C60 119.87(14)
F18 C62 C61 120.50(14)
F18 C62 C63 119.60(14)
C61 C62 C63 119.90(13)
F19 C63 C62 119.82(13)
F19 C63 C64 120.78(13)
C62 C63 C64 119.40(14)
F20 C64 C63 118.55(13)
F20 C64 C59 119.51(13)
C63 C64 C59 121.93(13)

loop_
_geom_bond_atom_site_label_1
_geom_bond_atom_site_label_2
_geom_bond_distance
S1 C14 1.7196(14)
S1 C11 1.7212(14)
F1 C22 1.3339(16)
F2 C23 1.3336(17)
F3 C24 1.3355(16)
F4 C25 1.3376(17)
F5 C26 1.3365(16)
F6 C28 1.3308(18)
F7 C29 1.334(2)
F8 C30 1.3382(18)
F9 C31 1.334(2)
F10 C32 1.3314(19)
N1 C1 1.3926(18)
N1 B1 1.4299(19)
N1 C7 1.4569(18)
N2 C2 1.3930(18)
N2 B1 1.4345(19)
N2 C9 1.4562(18)
N3 C21 1.4092(17)
N3 C15 1.4100(17)
N3 B2 1.4358(19)
N4 C16 1.4024(17)
N4 C27 1.4062(18)
N4 B2 1.4352(19)
B1 C11 1.548(2)
B2 C14 1.537(2)
C1 C6 1.384(2)
C1 C2 1.404(2)
C2 C3 1.385(2)
C3 C4 1.390(2)
C3 H3 0.9500
C4 C5 1.386(2)
C4 H4 0.9500
C5 C6 1.392(2)
C5 H5 0.9500
C6 H6 0.9500
C7 C8 1.521(2)
C7 H7A 0.9900
C7 H7B 0.9900
C8 H8A 0.9800
C8 H8B 0.9800
C8 H8C 0.9800
C9 C10 1.519(2)
C9 H9A 0.9900
C9 H9B 0.9900
C10 H10A 0.9800
C10 H10B 0.9800
C10 H10C 0.9800
C11 C12 1.371(2)
C12 C13 1.406(2)
C12 H12 0.9500
C13 C14 1.375(2)
C13 H13 0.9500
C15 C20 1.3786(19)
C15 C16 1.3943(19)
C16 C17 1.3841(19)
C17 C18 1.388(2)
C17 H17 0.9500
C18 C19 1.387(2)
C18 H18 0.9500
C19 C20 1.392(2)
C19 H19 0.9500
C20 H20 0.9500
C21 C26 1.385(2)
C21 C22 1.3854(19)
C22 C23 1.376(2)
C23 C24 1.372(2)
C24 C25 1.373(2)
C25 C26 1.378(2)
C27 C32 1.382(2)
C27 C28 1.384(2)
C28 C29 1.380(2)
C29 C30 1.368(3)
C30 C31 1.375(3)
C31 C32 1.379(2)
S2 C43 1.7161(14)
S2 C46 1.7280(14)
F11 C54 1.3323(17)
F12 C55 1.3301(17)
F13 C56 1.3374(17)
F14 C57 1.3383(17)
F15 C58 1.3328(17)
F16 C60 1.3328(17)
F17 C61 1.3399(17)
F18 C62 1.3324(17)
F19 C63 1.3305(17)
F20 C64 1.3346(16)
N5 C33 1.3924(18)
N5 B3 1.428(2)
N5 C39 1.4539(19)
N6 C34 1.3896(19)
N6 B3 1.429(2)
N6 C41 1.4546(19)
N7 C53 1.4075(18)
N7 C47 1.4090(18)
N7 B4 1.4418(19)
N8 C59 1.4025(18)
N8 C48 1.4087(18)
N8 B4 1.443(2)
B3 C43 1.551(2)
B4 C46 1.540(2)
C33 C38 1.387(2)
C33 C34 1.405(2)
C34 C35 1.389(2)
C35 C36 1.390(3)
C35 H35 0.9500
C36 C37 1.385(3)
C36 H36 0.9500
C37 C38 1.392(3)
C37 H37 0.9500
C38 H38 0.9500
C39 C40 1.521(2)
C39 H39A 0.9900
C39 H39B 0.9900
C40 H40A 0.9800
C40 H40B 0.9800
C40 H40C 0.9800
C41 C42 1.522(2)
C41 H41A 0.9900
C41 H41B 0.9900
C42 H42A 0.9800
C42 H42B 0.9800
C42 H42C 0.9800
C43 C44 1.374(2)
C44 C45 1.407(2)
C44 H44 0.9500
C45 C46 1.376(2)
C45 H45 0.9500
C47 C52 1.382(2)
C47 C48 1.392(2)
C48 C49 1.383(2)
C49 C50 1.385(2)
C49 H49 0.9500
C50 C51 1.388(2)
C50 H50 0.9500
C51 C52 1.394(2)
C51 H51 0.9500
C52 H52 0.9500
C53 C54 1.386(2)
C53 C58 1.387(2)
C54 C55 1.378(2)
C55 C56 1.373(2)
C56 C57 1.375(2)
C57 C58 1.380(2)
C59 C64 1.384(2)
C59 C60 1.386(2)
C60 C61 1.379(2)
C61 C62 1.375(2)
C62 C63 1.379(2)
C63 C64 1.381(2)
